data_7207161
loop_
_publ_author_name
'Gao, Ming-Juan'
'Yang, Ping'
'Cai, Bin'
'Dai, Jing-Wei'
'Wu, Jian-Zhong'
'Yu, Ying'

_publ_section_title
;
 Spontaneous resolution of lanthanide coordination polymers with
 2-hydroxypyrimidine-4,6-dicarboxylic acid
;
_journal_issue 4
_journal_name_full CrystEngComm
_journal_page_first 1264
_journal_paper_doi 10.1039/c1ce06090b
_journal_volume 14
_journal_year 2012
_chemical_formula_moiety 'C6 H5 Gd N2 O7, 1.1(H2 O), 0.37(O), 0.74(H)'
_chemical_formula_sum 'C6 H7.94 Gd N2 O8.47'
_chemical_formula_weight 400.39
_chemical_name_systematic
;
?
;
_space_group_IT_number 155
_symmetry_cell_setting trigonal
_symmetry_space_group_name_Hall 'R 3 2"'
_symmetry_space_group_name_H-M 'R 3 2 :H'
_atom_sites_solution_hydrogens geom
_atom_sites_solution_primary direct
_atom_sites_solution_secondary difmap
_audit_creation_method SHELXL-97
_cell_angle_alpha 90.00
_cell_angle_beta 90.00
_cell_angle_gamma 120.00
_cell_formula_units_Z 9
_cell_length_a 12.4387(9)
_cell_length_b 12.4387(9)
_cell_length_c 19.6706(15)
_cell_measurement_reflns_used 3919
_cell_measurement_temperature 296(2)
_cell_measurement_theta_max 27.94
_cell_measurement_theta_min 2.80
_cell_volume 2635.7(3)
_computing_cell_refinement 'APEX2 (Bruker, 2004)'
_computing_data_collection 'APEX2 (Bruker, 2004)'
_computing_data_reduction 'APEX2 (Bruker, 2004)'
_computing_molecular_graphics 'ORTEP-3 (Farrugia, 1997)'
_computing_publication_material 'PLATON (Spek, 2009)'
_computing_structure_refinement 'SHELXL-97 (Sheldrick, 2008)'
_computing_structure_solution 'SHELXS-97 (Sheldrick, 2008)'
_diffrn_ambient_temperature 296(2)
_diffrn_measured_fraction_theta_full 1.000
_diffrn_measured_fraction_theta_max 1.000
_diffrn_radiation_monochromator graphite
_diffrn_radiation_source 'fine-focus sealed tube'
_diffrn_radiation_type MoK\a
_diffrn_radiation_wavelength 0.71073
_diffrn_reflns_av_R_equivalents 0.0709
_diffrn_reflns_av_sigmaI/netI 0.0386
_diffrn_reflns_limit_h_max 12
_diffrn_reflns_limit_h_min -15
_diffrn_reflns_limit_k_max 15
_diffrn_reflns_limit_k_min -15
_diffrn_reflns_limit_l_max 21
_diffrn_reflns_limit_l_min -24
_diffrn_reflns_number 4851
_diffrn_reflns_theta_full 25.99
_diffrn_reflns_theta_max 25.99
_diffrn_reflns_theta_min 2.16
_exptl_absorpt_coefficient_mu 5.698
_exptl_absorpt_correction_T_max 0.8041
_exptl_absorpt_correction_T_min 0.3300
_exptl_absorpt_correction_type multi-scan
_exptl_absorpt_process_details 'SADABS (Bruker, 2002)'
_exptl_crystal_colour red
_exptl_crystal_density_diffrn 2.270
_exptl_crystal_density_method 'not measured'
_exptl_crystal_description block
_exptl_crystal_F_000 1707
_exptl_crystal_size_max 0.25
_exptl_crystal_size_mid 0.17
_exptl_crystal_size_min 0.04
_refine_diff_density_max 3.074
_refine_diff_density_min -1.015
_refine_diff_density_rms 0.154
_refine_ls_abs_structure_details 'Flack H D (1983), Acta Cryst. A39, 876-881'
_refine_ls_abs_structure_Flack 0.00(3)
_refine_ls_extinction_method none
_refine_ls_goodness_of_fit_ref 1.086
_refine_ls_hydrogen_treatment constr
_refine_ls_matrix_type full
_refine_ls_number_parameters 89
_refine_ls_number_reflns 1165
_refine_ls_number_restraints 0
_refine_ls_restrained_S_all 1.086
_refine_ls_R_factor_all 0.0247
_refine_ls_R_factor_gt 0.0244
_refine_ls_shift/su_max 0.001
_refine_ls_shift/su_mean 0.000
_refine_ls_structure_factor_coef Fsqd
_refine_ls_weighting_details 'calc w=1/[\s^2^(Fo^2^)+(0.0368P)^2^+0.0000P] where P=(Fo^2^+2Fc^2^)/3'
_refine_ls_weighting_scheme calc
_refine_ls_wR_factor_gt 0.0615
_refine_ls_wR_factor_ref 0.0616
_reflns_number_gt 1151
_reflns_number_total 1165
_reflns_threshold_expression >2sigma(I)
_cod_data_source_file c1ce06090b.txt
_cod_data_source_block 2a
_cod_original_sg_symbol_H-M 'R 3 2'
_cod_database_code 7207161

loop_
_symmetry_equiv_pos_as_xyz
'x, y, z'
'-y, x-y, z'
'-x+y, -x, z'
'y, x, -z'
'x-y, -y, -z'
'-x, -x+y, -z'
'x+2/3, y+1/3, z+1/3'
'-y+2/3, x-y+1/3, z+1/3'
'-x+y+2/3, -x+1/3, z+1/3'
'y+2/3, x+1/3, -z+1/3'
'x-y+2/3, -y+1/3, -z+1/3'
'-x+2/3, -x+y+1/3, -z+1/3'
'x+1/3, y+2/3, z+2/3'
'-y+1/3, x-y+2/3, z+2/3'
'-x+y+1/3, -x+2/3, z+2/3'
'y+1/3, x+2/3, -z+2/3'
'x-y+1/3, -y+2/3, -z+2/3'
'-x+1/3, -x+y+2/3, -z+2/3'

loop_
_atom_site_label
_atom_site_type_symbol
_atom_site_fract_x
_atom_site_fract_y
_atom_site_fract_z
_atom_site_U_iso_or_equiv
_atom_site_adp_type
_atom_site_occupancy
_atom_site_symmetry_multiplicity
_atom_site_calc_flag
_atom_site_refinement_flags
C1 C 0.8888(6) 0.7753(5) 0.7791(2) 0.0240(12) Uani 1 1 d .
C2 C 0.9174(5) 0.7184(5) 0.7190(3) 0.0232(16) Uani 1 1 d .
C3 C 0.8325(8) 0.6667 0.6667 0.032(3) Uani 1 2 d S
H3 H 0.7577 0.6667 0.6667 0.038 Uiso 1 2 calc SR
C4 C 1.0526(8) 0.6667 0.6667 0.0181(17) Uani 1 2 d S
Gd1 Gd 0.6667 0.84491(3) 0.8333 0.01116(12) Uani 1 2 d S
N1 N 1.0250(4) 0.7200(4) 0.7204(2) 0.0186(10) Uani 1 1 d .
O1 O 0.7960(5) 0.7893(6) 0.7740(2) 0.0379(13) Uani 1 1 d .
O2 O 0.9566(4) 0.8013(5) 0.8301(2) 0.0340(12) Uani 1 1 d .
O3 O 1.1531(5) 0.6667 0.6667 0.0255(14) Uani 1 2 d S
O1W O 0.7946(4) 0.8257(4) 0.9163(2) 0.0233(9) Uani 1 1 d .
H1W H 0.8670 0.8397 0.9110 0.035 Uiso 1 1 d R
H2W H 0.7990 0.8590 0.9534 0.035 Uiso 1 1 d R
O2W O 0.7362(18) 0.5421(19) 0.8973(13) 0.194(17) Uani 0.55(3) 1 d P
H3W H 0.7776 0.6190 0.8874 0.291 Uiso 0.55(3) 1 d PR
H4W H 0.7387 0.5014 0.8651 0.291 Uiso 0.55(3) 1 d PR
O3W O 0.6667 0.3333 0.9797(16) 0.127(14) Uani 0.55(4) 3 d SP
H5W H 0.6491 0.3845 0.9609 0.190 Uiso 0.184(12) 1 d PR
H6W H 0.6061 0.2605 0.9881 0.190 Uiso 0.184(12) 1 d PR

loop_
_atom_site_aniso_label
_atom_site_aniso_U_11
_atom_site_aniso_U_22
_atom_site_aniso_U_33
_atom_site_aniso_U_23
_atom_site_aniso_U_13
_atom_site_aniso_U_12
C1 0.021(3) 0.036(3) 0.021(2) -0.012(2) -0.009(3) 0.019(3)
C2 0.019(3) 0.032(4) 0.025(3) -0.006(2) -0.002(2) 0.017(3)
C3 0.023(3) 0.055(7) 0.028(4) -0.022(3) -0.0109(16) 0.028(4)
C4 0.020(4) 0.023(4) 0.013(3) -0.007(3) -0.0035(14) 0.0113(19)
Gd1 0.0092(2) 0.01054(15) 0.01328(18) -0.00007(6) -0.00014(12) 0.00462(10)
N1 0.013(2) 0.025(2) 0.020(2) -0.0058(19) -0.0036(18) 0.011(2)
O1 0.030(3) 0.074(4) 0.030(2) -0.023(2) -0.011(2) 0.041(3)
O2 0.023(2) 0.064(3) 0.025(2) -0.023(2) -0.0105(18) 0.029(2)
O3 0.017(2) 0.039(4) 0.028(3) -0.016(3) -0.0078(13) 0.0194(18)
O1W 0.019(2) 0.037(2) 0.0211(19) -0.0070(18) -0.0057(16) 0.0197(19)
O2W 0.100(19) 0.14(2) 0.32(4) 0.11(2) 0.047(19) 0.043(14)
O3W 0.094(14) 0.094(14) 0.19(3) 0.000 0.000 0.047(7)

loop_
_atom_type_symbol
_atom_type_description
_atom_type_scat_dispersion_real
_atom_type_scat_dispersion_imag
_atom_type_scat_source
C C 0.0033 0.0016 'International Tables Vol C Tables 4.2.6.8 and 6.1.1.4'
H H 0.0000 0.0000 'International Tables Vol C Tables 4.2.6.8 and 6.1.1.4'
N N 0.0061 0.0033 'International Tables Vol C Tables 4.2.6.8 and 6.1.1.4'
O O 0.0106 0.0060 'International Tables Vol C Tables 4.2.6.8 and 6.1.1.4'
Gd Gd -0.1653 3.9035 'International Tables Vol C Tables 4.2.6.8 and 6.1.1.4'

loop_
_geom_angle_atom_site_label_1
_geom_angle_atom_site_label_2
_geom_angle_atom_site_label_3
_geom_angle
_geom_angle_site_symmetry_1
_geom_angle_site_symmetry_3
O2 C1 O1 125.4(5) . .
O2 C1 C2 117.7(6) . .
O1 C1 C2 116.9(5) . .
N1 C2 C3 123.5(6) . .
N1 C2 C1 116.7(5) . .
C3 C2 C1 119.8(6) . .
C2 C3 C2 115.8(8) 11_566 .
C2 C3 H3 122.1 11_566 .
C2 C3 H3 122.1 . .
O3 C4 N1 119.3(4) . .
O3 C4 N1 119.3(4) . 11_566
N1 C4 N1 121.4(8) . 11_566
O2 Gd1 O2 109.3(3) 17_566 3_675
O2 Gd1 O1 82.7(2) 17_566 18_656
O2 Gd1 O1 149.71(14) 3_675 18_656
O2 Gd1 O1 149.71(14) 17_566 .
O2 Gd1 O1 82.7(2) 3_675 .
O1 Gd1 O1 101.1(3) 18_656 .
O2 Gd1 O1W 135.01(14) 17_566 .
O2 Gd1 O1W 78.33(15) 3_675 .
O1 Gd1 O1W 74.07(15) 18_656 .
O1 Gd1 O1W 73.75(14) . .
O2 Gd1 O1W 78.33(15) 17_566 18_656
O2 Gd1 O1W 135.00(14) 3_675 18_656
O1 Gd1 O1W 73.75(14) 18_656 18_656
O1 Gd1 O1W 74.06(16) . 18_656
O1W Gd1 O1W 128.3(2) . 18_656
O2 Gd1 N1 64.61(14) 17_566 17_566
O2 Gd1 N1 78.64(16) 3_675 17_566
O1 Gd1 N1 82.10(17) 18_656 17_566
O1 Gd1 N1 145.57(14) . 17_566
O1W Gd1 N1 74.30(14) . 17_566
O1W Gd1 N1 137.91(15) 18_656 17_566
O2 Gd1 N1 78.64(16) 17_566 3_675
O2 Gd1 N1 64.61(14) 3_675 3_675
O1 Gd1 N1 145.57(14) 18_656 3_675
O1 Gd1 N1 82.09(17) . 3_675
O1W Gd1 N1 137.91(15) . 3_675
O1W Gd1 N1 74.30(14) 18_656 3_675
N1 Gd1 N1 114.5(2) 17_566 3_675
C2 N1 C4 117.9(5) . .
C2 N1 Gd1 113.1(4) . 2_765
C4 N1 Gd1 129.0(4) . 2_765
C1 O1 Gd1 144.3(4) . .
C1 O2 Gd1 126.0(4) . 2_765
Gd1 O1W H1W 127.0 . .
Gd1 O1W H2W 115.8 . .
H1W O1W H2W 102.2 . .
H3W O2W H4W 109.1 . .
H5W O3W H6W 117.0 . .

loop_
_geom_bond_atom_site_label_1
_geom_bond_atom_site_label_2
_geom_bond_distance
_geom_bond_site_symmetry_2
C1 O2 1.246(7) .
C1 O1 1.254(8) .
C1 C2 1.509(8) .
C2 N1 1.329(7) .
C2 C3 1.381(8) .
C3 C2 1.381(8) 11_566
C3 H3 0.9300 .
C4 O3 1.251(13) .
C4 N1 1.379(7) .
C4 N1 1.379(7) 11_566
Gd1 O2 2.352(5) 17_566
Gd1 O2 2.352(5) 3_675
Gd1 O1 2.354(4) 18_656
Gd1 O1 2.354(4) .
Gd1 O1W 2.373(4) .
Gd1 O1W 2.373(4) 18_656
Gd1 N1 2.666(4) 17_566
Gd1 N1 2.666(4) 3_675
N1 Gd1 2.666(4) 2_765
O2 Gd1 2.352(5) 2_765
O1W H1W 0.8333 .
O1W H2W 0.8274 .
O2W H3W 0.8524 .
O2W H4W 0.8206 .
O3W H5W 0.8531 .
O3W H6W 0.8562 .
